data_2217927
loop_
_publ_author_name
'Xi-Shi, Tai'
'Yi-Min, Feng'

_publ_section_title
;
 2-Hydroxy-<i>N</i>'-[1-(3-methylpyrazin-2-yl)ethylidene]benzohydrazide
;
_journal_coeditor_code HB2708
_journal_issue 4
_journal_name_full 'Acta Crystallographica Section E'
_journal_page_first o707
_journal_paper_doi 10.1107/S1600536808006697
_journal_volume 64
_journal_year 2008
_chemical_formula_iupac 'C14 H14 N4 O2'
_chemical_formula_moiety 'C14 H14 N4 O2'
_chemical_formula_sum 'C14 H14 N4 O2'
_chemical_formula_weight 270.29
_chemical_name_systematic
;
2-Hydroxy-N'-[1-(3-methylpyrazin-2-yl)ethylidene]benzohydrazide
;
_space_group_IT_number 60
_symmetry_cell_setting orthorhombic
_symmetry_space_group_name_Hall '-P 2n 2ab'
_symmetry_space_group_name_H-M 'P b c n'
_atom_sites_solution_hydrogens geom
_atom_sites_solution_primary direct
_atom_sites_solution_secondary difmap
_audit_creation_method SHELXL-97
_cell_angle_alpha 90.00
_cell_angle_beta 90.00
_cell_angle_gamma 90.00
_cell_formula_units_Z 8
_cell_length_a 12.6326(14)
_cell_length_b 9.3346(10)
_cell_length_c 22.119(3)
_cell_measurement_reflns_used 2332
_cell_measurement_temperature 298(2)
_cell_measurement_theta_max 23.683
_cell_measurement_theta_min 2.448
_cell_volume 2608.3(5)
_computing_cell_refinement 'SAINT (Bruker, 2000)'
_computing_data_collection 'SMART (Bruker, 2000)'
_computing_data_reduction 'SAINT (Bruker, 2000)'
_computing_molecular_graphics 'SHELXTL (Sheldrick, 2008)'
_computing_publication_material 'SHELXTL (Sheldrick, 2008)'
_computing_structure_refinement 'SHELXL97 (Sheldrick, 2008)'
_computing_structure_solution 'SHELXS97 (Sheldrick, 2008)'
_diffrn_ambient_temperature 298(2)
_diffrn_measured_fraction_theta_full 1.000
_diffrn_measured_fraction_theta_max 1.000
_diffrn_measurement_device_type 'Bruker SMART CCD'
_diffrn_measurement_method \w
_diffrn_radiation_monochromator graphite
_diffrn_radiation_source 'fine-focus sealed tube'
_diffrn_radiation_type MoK\a
_diffrn_radiation_wavelength 0.71073
_diffrn_reflns_av_R_equivalents 0.0520
_diffrn_reflns_av_sigmaI/netI 0.0389
_diffrn_reflns_limit_h_max 13
_diffrn_reflns_limit_h_min -15
_diffrn_reflns_limit_k_max 10
_diffrn_reflns_limit_k_min -11
_diffrn_reflns_limit_l_max 24
_diffrn_reflns_limit_l_min -26
_diffrn_reflns_number 12690
_diffrn_reflns_theta_full 25.01
_diffrn_reflns_theta_max 25.01
_diffrn_reflns_theta_min 1.84
_exptl_absorpt_coefficient_mu 0.096
_exptl_absorpt_correction_T_max 0.979
_exptl_absorpt_correction_T_min 0.954
_exptl_absorpt_correction_type multi-scan
_exptl_absorpt_process_details '(SADABS; Bruker, 2000)'
_exptl_crystal_colour colourless
_exptl_crystal_density_diffrn 1.377
_exptl_crystal_density_method 'not measured'
_exptl_crystal_description block
_exptl_crystal_F_000 1136
_exptl_crystal_size_max 0.49
_exptl_crystal_size_mid 0.43
_exptl_crystal_size_min 0.22
_refine_diff_density_max 0.200
_refine_diff_density_min -0.165
_refine_ls_extinction_method none
_refine_ls_goodness_of_fit_ref 1.070
_refine_ls_hydrogen_treatment constr
_refine_ls_matrix_type full
_refine_ls_number_parameters 181
_refine_ls_number_reflns 2303
_refine_ls_number_restraints 0
_refine_ls_restrained_S_all 1.070
_refine_ls_R_factor_all 0.1007
_refine_ls_R_factor_gt 0.0442
_refine_ls_shift/su_max 0.000
_refine_ls_shift/su_mean 0.000
_refine_ls_structure_factor_coef Fsqd
_refine_ls_weighting_details 'calc w=1/[\s^2^(Fo^2^)+(0.0649P)^2^+1.2514P] where P=(Fo^2^+2Fc^2^)/3'
_refine_ls_weighting_scheme calc
_refine_ls_wR_factor_gt 0.1093
_refine_ls_wR_factor_ref 0.1558
_reflns_number_gt 1380
_reflns_number_total 2303
_reflns_threshold_expression I>2\s(I)
_cod_data_source_file hb2708.cif
_cod_data_source_block I
_cod_depositor_comments
;
The following automatic conversions were performed:
'_symmetry_cell_setting' value 'Orthorhombic' changed to 'orthorhombic'
according to '/home/saulius/struct/CIF-dictionaries/cif_core.dic'
dictionary named 'cif_core.dic' version 2.4.1 from 2010-06-29.

Automatic conversion script
Id: cif_fix_enum 1527 2010-12-29 10:47:43Z saulius 

The following automatic conversions were performed:

'_symmetry_cell_setting' value 'Orthorhombic' changed to
'orthorhombic' according to
/home/saulius/struct/CIF-dictionaries/cif_core.dic dictionary named
'cif_core.dic' version 2.4.1 from 2010-06-29.

Automatic conversion script
Id: cif_fix_values 1715 2011-07-08 13:25:40Z adriana 
;
_cod_database_code 2217927
_cod_database_fobs_code 2217927

loop_
_symmetry_equiv_pos_as_xyz
'x, y, z'
'-x+1/2, -y+1/2, z+1/2'
'-x, y, -z+1/2'
'x+1/2, -y+1/2, -z'
'-x, -y, -z'
'x-1/2, y-1/2, -z-1/2'
'x, -y, z-1/2'
'-x-1/2, y-1/2, z'

loop_
_atom_site_type_symbol
_atom_site_label
_atom_site_fract_x
_atom_site_fract_y
_atom_site_fract_z
_atom_site_U_iso_or_equiv
_atom_site_adp_type
_atom_site_calc_flag
_atom_site_refinement_flags
_atom_site_occupancy
N N1 0.79886(17) 0.1654(2) 0.42259(10) 0.0408(6) Uani d . 1
H H1 0.8658 0.1773 0.4278 0.049 Uiso calc R 1
N N2 0.76327(17) 0.0717(2) 0.37945(10) 0.0396(6) Uani d . 1
N N3 0.8738(2) -0.1605(3) 0.27123(12) 0.0590(8) Uani d . 1
N N4 0.6645(2) -0.2165(3) 0.24385(12) 0.0586(8) Uani d . 1
O O1 0.63328(14) 0.2289(2) 0.44838(9) 0.0553(6) Uani d . 1
O O2 0.95222(14) 0.2544(2) 0.49322(9) 0.0574(6) Uani d . 1
H H2 1.0112 0.2679 0.5076 0.086 Uiso calc R 1
C C1 0.7298(2) 0.2386(3) 0.45667(12) 0.0379(7) Uani d . 1
C C2 0.77414(19) 0.3353(3) 0.50398(11) 0.0356(6) Uani d . 1
C C3 0.8809(2) 0.3424(3) 0.52082(12) 0.0401(7) Uani d . 1
C C4 0.9125(2) 0.4359(3) 0.56555(13) 0.0478(8) Uani d . 1
H H4 0.9834 0.4394 0.5767 0.057 Uiso calc R 1
C C5 0.8411(2) 0.5234(3) 0.59369(13) 0.0498(8) Uani d . 1
H H5 0.8638 0.5865 0.6235 0.060 Uiso calc R 1
C C6 0.7359(2) 0.5186(3) 0.57807(13) 0.0465(8) Uani d . 1
H H6 0.6872 0.5779 0.5973 0.056 Uiso calc R 1
C C7 0.7034(2) 0.4253(3) 0.53383(12) 0.0425(7) Uani d . 1
H H7 0.6321 0.4221 0.5235 0.051 Uiso calc R 1
C C8 0.9508(2) 0.0190(4) 0.35800(17) 0.0733(11) Uani d . 1
H H8A 0.9701 0.1181 0.3542 0.110 Uiso calc R 1
H H8B 0.9873 -0.0360 0.3278 0.110 Uiso calc R 1
H H8C 0.9701 -0.0150 0.3975 0.110 Uiso calc R 1
C C9 0.8340(2) 0.0033(3) 0.34940(13) 0.0426(7) Uani d . 1
C C10 0.7959(2) -0.0970(3) 0.30201(12) 0.0409(7) Uani d . 1
C C11 0.6890(2) -0.1265(3) 0.28871(12) 0.0428(7) Uani d . 1
C C12 0.5955(2) -0.0662(4) 0.32156(14) 0.0568(9) Uani d . 1
H H12A 0.5317 -0.1066 0.3053 0.085 Uiso calc R 1
H H12B 0.5941 0.0360 0.3167 0.085 Uiso calc R 1
H H12C 0.6007 -0.0892 0.3638 0.085 Uiso calc R 1
C C13 0.7439(3) -0.2763(4) 0.21323(15) 0.0627(9) Uani d . 1
H H13 0.7283 -0.3383 0.1815 0.075 Uiso calc R 1
C C14 0.8469(3) -0.2494(4) 0.22696(15) 0.0639(10) Uani d . 1
H H14 0.8998 -0.2945 0.2048 0.077 Uiso calc R 1

loop_
_atom_site_aniso_label
_atom_site_aniso_U_11
_atom_site_aniso_U_22
_atom_site_aniso_U_33
_atom_site_aniso_U_12
_atom_site_aniso_U_13
_atom_site_aniso_U_23
N1 0.0318(12) 0.0478(15) 0.0428(14) -0.0032(11) -0.0015(10) -0.0074(12)
N2 0.0381(13) 0.0423(14) 0.0382(13) -0.0022(11) 0.0012(10) -0.0040(11)
N3 0.0574(17) 0.0631(18) 0.0565(17) 0.0068(14) 0.0117(13) -0.0102(15)
N4 0.0638(18) 0.0608(18) 0.0510(16) 0.0056(15) -0.0092(13) -0.0135(14)
O1 0.0312(11) 0.0761(16) 0.0585(13) -0.0021(10) -0.0003(9) -0.0172(12)
O2 0.0328(11) 0.0712(15) 0.0684(14) 0.0027(10) -0.0054(9) -0.0268(12)
C1 0.0308(15) 0.0439(18) 0.0389(15) 0.0007(13) 0.0035(12) 0.0038(13)
C2 0.0336(15) 0.0361(16) 0.0372(15) -0.0018(12) 0.0008(11) 0.0032(13)
C3 0.0343(15) 0.0423(17) 0.0437(16) -0.0006(13) 0.0029(12) -0.0033(14)
C4 0.0374(16) 0.0539(19) 0.0522(18) -0.0010(15) -0.0050(13) -0.0084(16)
C5 0.0552(19) 0.0469(19) 0.0473(17) -0.0040(15) -0.0003(15) -0.0080(15)
C6 0.0506(18) 0.0431(18) 0.0459(17) 0.0047(14) 0.0040(14) -0.0008(14)
C7 0.0385(15) 0.0449(18) 0.0440(16) 0.0039(14) 0.0017(13) 0.0027(15)
C8 0.0386(18) 0.087(3) 0.094(3) 0.0031(18) 0.0004(17) -0.033(2)
C9 0.0359(15) 0.0455(18) 0.0464(17) 0.0021(14) 0.0031(13) 0.0001(14)
C10 0.0453(17) 0.0388(17) 0.0386(15) 0.0063(13) 0.0041(13) 0.0013(13)
C11 0.0474(17) 0.0437(18) 0.0374(16) 0.0061(14) -0.0021(13) 0.0019(14)
C12 0.0408(17) 0.072(2) 0.0576(19) 0.0035(16) -0.0044(14) -0.0143(17)
C13 0.078(2) 0.061(2) 0.0490(19) 0.011(2) -0.0054(18) -0.0167(17)
C14 0.068(2) 0.069(2) 0.055(2) 0.013(2) 0.0114(17) -0.0118(19)

loop_
_atom_type_symbol
_atom_type_description
_atom_type_scat_dispersion_real
_atom_type_scat_dispersion_imag
_atom_type_scat_source
C C 0.0033 0.0016 'International Tables Vol C Tables 4.2.6.8 and 6.1.1.4'
H H 0.0000 0.0000 'International Tables Vol C Tables 4.2.6.8 and 6.1.1.4'
N N 0.0061 0.0033 'International Tables Vol C Tables 4.2.6.8 and 6.1.1.4'
O O 0.0106 0.0060 'International Tables Vol C Tables 4.2.6.8 and 6.1.1.4'

loop_
_geom_angle_atom_site_label_1
_geom_angle_atom_site_label_2
_geom_angle_atom_site_label_3
_geom_angle
C1 N1 N2 120.2(2)
C1 N1 H1 119.9
N2 N1 H1 119.9
C9 N2 N1 116.7(2)
C14 N3 C10 117.7(3)
C13 N4 C11 117.8(3)
C3 O2 H2 109.5
O1 C1 N1 121.5(3)
O1 C1 C2 121.2(2)
N1 C1 C2 117.3(2)
C7 C2 C3 117.6(2)
C7 C2 C1 117.2(2)
C3 C2 C1 125.2(2)
O2 C3 C4 120.7(2)
O2 C3 C2 119.3(2)
C4 C3 C2 120.0(3)
C5 C4 C3 120.9(3)
C5 C4 H4 119.6
C3 C4 H4 119.6
C4 C5 C6 120.3(3)
C4 C5 H5 119.9
C6 C5 H5 119.9
C7 C6 C5 119.3(3)
C7 C6 H6 120.3
C5 C6 H6 120.3
C6 C7 C2 121.9(3)
C6 C7 H7 119.1
C2 C7 H7 119.1
C9 C8 H8A 109.5
C9 C8 H8B 109.5
H8A C8 H8B 109.5
C9 C8 H8C 109.5
H8A C8 H8C 109.5
H8B C8 H8C 109.5
N2 C9 C10 117.0(2)
N2 C9 C8 124.9(3)
C10 C9 C8 118.1(2)
N3 C10 C11 120.8(3)
N3 C10 C9 113.7(3)
C11 C10 C9 125.5(2)
N4 C11 C10 120.0(3)
N4 C11 C12 114.4(3)
C10 C11 C12 125.5(3)
C11 C12 H12A 109.5
C11 C12 H12B 109.5
H12A C12 H12B 109.5
C11 C12 H12C 109.5
H12A C12 H12C 109.5
H12B C12 H12C 109.5
N4 C13 C14 121.9(3)
N4 C13 H13 119.0
C14 C13 H13 119.0
N3 C14 C13 121.7(3)
N3 C14 H14 119.2
C13 C14 H14 119.2

loop_
_geom_bond_atom_site_label_1
_geom_bond_atom_site_label_2
_geom_bond_distance
N1 C1 1.340(3)
N1 N2 1.370(3)
N1 H1 0.8600
N2 C9 1.284(3)
N3 C14 1.328(4)
N3 C10 1.335(3)
N4 C13 1.332(4)
N4 C11 1.336(4)
O1 C1 1.236(3)
O2 C3 1.364(3)
O2 H2 0.8200
C1 C2 1.492(4)
C2 C7 1.393(4)
C2 C3 1.400(3)
C3 C4 1.378(4)
C4 C5 1.367(4)
C4 H4 0.9300
C5 C6 1.374(4)
C5 H5 0.9300
C6 C7 1.373(4)
C6 H6 0.9300
C7 H7 0.9300
C8 C9 1.495(4)
C8 H8A 0.9600
C8 H8B 0.9600
C8 H8C 0.9600
C9 C10 1.485(4)
C10 C11 1.409(4)
C11 C12 1.497(4)
C12 H12A 0.9600
C12 H12B 0.9600
C12 H12C 0.9600
C13 C14 1.359(5)
C13 H13 0.9300
C14 H14 0.9300

loop_
_geom_hbond_atom_site_label_D
_geom_hbond_atom_site_label_H
_geom_hbond_atom_site_label_A
_geom_hbond_site_symmetry_A
_geom_hbond_distance_DH
_geom_hbond_distance_HA
_geom_hbond_distance_DA
_geom_hbond_angle_DHA
N1 H1 O2 . 0.86 1.95 2.624(3) 134
O2 H2 O1 4_556 0.82 1.82 2.631(3) 168

loop_
_geom_torsion_atom_site_label_1
_geom_torsion_atom_site_label_2
_geom_torsion_atom_site_label_3
_geom_torsion_atom_site_label_4
_geom_torsion
C1 N1 N2 C9 -178.6(3)
N2 N1 C1 O1 -3.4(4)
N2 N1 C1 C2 178.2(2)
O1 C1 C2 C7 -6.7(4)
N1 C1 C2 C7 171.7(2)
O1 C1 C2 C3 173.1(3)
N1 C1 C2 C3 -8.6(4)
C7 C2 C3 O2 179.0(2)
C1 C2 C3 O2 -0.7(4)
C7 C2 C3 C4 0.1(4)
C1 C2 C3 C4 -179.6(3)
O2 C3 C4 C5 -179.4(3)
C2 C3 C4 C5 -0.6(4)
C3 C4 C5 C6 0.6(5)
C4 C5 C6 C7 -0.2(4)
C5 C6 C7 C2 -0.2(4)
C3 C2 C7 C6 0.3(4)
C1 C2 C7 C6 -180.0(3)
N1 N2 C9 C10 -179.2(2)
N1 N2 C9 C8 -0.2(4)
C14 N3 C10 C11 1.6(4)
C14 N3 C10 C9 -178.4(3)
N2 C9 C10 N3 177.8(3)
C8 C9 C10 N3 -1.3(4)
N2 C9 C10 C11 -2.2(4)
C8 C9 C10 C11 178.7(3)
C13 N4 C11 C10 0.4(4)
C13 N4 C11 C12 -178.9(3)
N3 C10 C11 N4 -1.6(4)
C9 C10 C11 N4 178.4(3)
N3 C10 C11 C12 177.6(3)
C9 C10 C11 C12 -2.4(5)
C11 N4 C13 C14 0.8(5)
C10 N3 C14 C13 -0.4(5)
N4 C13 C14 N3 -0.9(6)

loop_
_cod_related_entry_id
_cod_related_entry_database
_cod_related_entry_code
1 ChemSpider 21194921
